data_7037396
loop_
_publ_author_name
'Eady, Shawn C.'
'Breault, Tanya'
'Thompson, Levi'
'Lehnert, Nicolai'

_publ_section_title
;
 Highly functionalizable penta-coordinate iron hydrogen production
 catalysts with low overpotentials.
;
_journal_issue 3
_journal_name_full 'Dalton transactions (Cambridge, England : 2003)'
_journal_page_first 1138
_journal_page_last 1151
_journal_paper_doi 10.1039/c5dt03744a
_journal_volume 45
_journal_year 2016
_chemical_formula_moiety '2(C34 H31 Fe N O P2 S2), 0.75 (C H2 Cl2)'
_chemical_formula_sum 'C34.38 H31.75 Cl0.75 Fe N O P2 S2'
_chemical_formula_weight 683.36
_chemical_name_systematic
;
 ?
;
_space_group_IT_number 14
_symmetry_cell_setting monoclinic
_symmetry_space_group_name_Hall '-P 2ybc'
_symmetry_space_group_name_H-M 'P 1 21/c 1'
_atom_sites_solution_hydrogens geom
_atom_sites_solution_primary direct
_atom_sites_solution_secondary difmap
_audit_creation_method SHELXL-97
_audit_update_record
;
2015-09-21 deposited with the CCDC.
2015-11-19 downloaded from the CCDC.
;
_cell_angle_alpha 90.00
_cell_angle_beta 113.223(8)
_cell_angle_gamma 90.00
_cell_formula_units_Z 8
_cell_length_a 19.0419(13)
_cell_length_b 25.0831(5)
_cell_length_c 16.0390(3)
_cell_measurement_reflns_used 61985
_cell_measurement_temperature 85(2)
_cell_measurement_theta_max 68.0
_cell_measurement_theta_min 2.5
_cell_volume 7040.0(7)
_computing_cell_refinement
;
Rigaku CrystalClear-SM Expert 2.0 r5
;
_computing_data_collection
;
Rigaku CrystalClear-SM Expert 2.0 r5
;
_computing_data_reduction
;
Rigaku CrystalClear-SM Expert 2.0 r5
;
_computing_molecular_graphics 'Bruker SHELXTL'
_computing_publication_material 'Bruker SHELXTL'
_computing_structure_refinement 'SHELXL-97 (Sheldrick, 2008)'
_computing_structure_solution 'SHELXS-97 (Sheldrick, 2008)'
_diffrn_ambient_temperature 85(2)
_diffrn_detector_area_resol_mean 22.2222
_diffrn_measured_fraction_theta_full 0.991
_diffrn_measured_fraction_theta_max 0.991
_diffrn_measurement_device_type
;
Rigaku CrystalClear-SM Expert 2.0 r5
;
_diffrn_measurement_method 'profile data from \w-scans'
_diffrn_radiation_monochromator Confocal
_diffrn_radiation_source 'micro-focus rotating anode'
_diffrn_radiation_type CuK\a
_diffrn_radiation_wavelength 1.54178
_diffrn_reflns_av_R_equivalents 0.1202
_diffrn_reflns_av_sigmaI/netI 0.0682
_diffrn_reflns_limit_h_max 22
_diffrn_reflns_limit_h_min -22
_diffrn_reflns_limit_k_max 30
_diffrn_reflns_limit_k_min -29
_diffrn_reflns_limit_l_max 19
_diffrn_reflns_limit_l_min -19
_diffrn_reflns_number 114945
_diffrn_reflns_theta_full 68.24
_diffrn_reflns_theta_max 68.24
_diffrn_reflns_theta_min 3.08
_exptl_absorpt_coefficient_mu 6.133
_exptl_absorpt_correction_T_max 0.6397
_exptl_absorpt_correction_T_min 0.3735
_exptl_absorpt_correction_type multi-scan
_exptl_crystal_colour brown
_exptl_crystal_density_diffrn 1.289
_exptl_crystal_density_method 'not measured'
_exptl_crystal_description Platelet
_exptl_crystal_F_000 2830
_exptl_crystal_size_max 0.20
_exptl_crystal_size_mid 0.08
_exptl_crystal_size_min 0.08
_refine_diff_density_max 1.210
_refine_diff_density_min -0.677
_refine_diff_density_rms 0.166
_refine_ls_extinction_coef 0.00305(16)
_refine_ls_extinction_expression Fc^*^=kFc[1+0.001xFc^2^\l^3^/sin(2\q)]^-1/4^
_refine_ls_extinction_method SHELXL
_refine_ls_goodness_of_fit_ref 1.074
_refine_ls_hydrogen_treatment constr
_refine_ls_matrix_type full
_refine_ls_number_parameters 838
_refine_ls_number_reflns 12773
_refine_ls_number_restraints 40
_refine_ls_restrained_S_all 1.074
_refine_ls_R_factor_all 0.1103
_refine_ls_R_factor_gt 0.0941
_refine_ls_shift/su_max 0.008
_refine_ls_shift/su_mean 0.000
_refine_ls_structure_factor_coef Fsqd
_refine_ls_weighting_details 'calc w=1/[\s^2^(Fo^2^)+(0.1911P)^2^+4.6640P] where P=(Fo^2^+2Fc^2^)/3'
_refine_ls_weighting_scheme calc
_refine_ls_wR_factor_gt 0.2589
_refine_ls_wR_factor_ref 0.2815
_reflns_number_gt 9893
_reflns_number_total 12773
_reflns_threshold_expression >2sigma(I)
_cod_data_source_file c5dt03744a2.cif
_cod_data_source_block sea
_cod_depositor_comments
;
The following automatic conversions were performed:

'_exptl_absorpt_correction_type' value 'Multi-scan' changed to
'multi-scan' according to
/usr/data/users/saulius/crontab/automatic-downloads/rss-feeds/RSC/lib/dictionaries/cif_core.dic
dictionary named 'cif_core.dic' version 2.4.2 from 2011-04-26.

Automatic conversion script
Id: cif_fix_values 4268 2015-11-12 08:31:59Z antanas 

 Adding full bibliography for 7037396--7037398.cif.
;
_cod_original_cell_volume 7040.0(5)
_cod_original_sg_symbol_H-M P2(1)/c
_cod_database_code 7037396

loop_
_symmetry_equiv_pos_as_xyz
'x, y, z'
'-x, y+1/2, -z+1/2'
'-x, -y, -z'
'x, -y-1/2, z-1/2'

loop_
_atom_site_label
_atom_site_type_symbol
_atom_site_fract_x
_atom_site_fract_y
_atom_site_fract_z
_atom_site_U_iso_or_equiv
_atom_site_adp_type
_atom_site_occupancy
_atom_site_symmetry_multiplicity
_atom_site_calc_flag
_atom_site_refinement_flags
_atom_site_disorder_assembly
_atom_site_disorder_group
Fe1 Fe 0.31423(4) 0.37394(3) 0.44397(4) 0.04094(17) Uani 1 1 d . A .
Fe2 Fe 0.17524(4) 0.54821(3) 0.85789(4) 0.04157(17) Uani 1 1 d . . .
O1 O 0.21472(19) 0.39578(14) 0.5369(2) 0.0535(8) Uani 1 1 d . . .
O2 O 0.04467(18) 0.57708(14) 0.6967(2) 0.0557(9) Uani 1 1 d . . .
N1 N 0.1897(2) 0.39279(16) 0.2719(2) 0.0459(9) Uani 1 1 d . . .
N2 N 0.2555(2) 0.51395(15) 0.7474(2) 0.0478(9) Uani 1 1 d . . .
C1 C 0.2541(3) 0.38738(18) 0.4969(3) 0.0454(11) Uani 1 1 d . . .
C2 C 0.4742(3) 0.3282(2) 0.5675(4) 0.0761(19) Uani 1 1 d . . .
C3 C 0.5389(7) 0.2940(5) 0.5965(11) 0.102(6) Uani 0.567(9) 1 d P A 1
H3A H 0.5331 0.2579 0.5766 0.122 Uiso 0.567(9) 1 calc PR A 1
C4 C 0.6125(8) 0.3132(6) 0.6552(12) 0.110(6) Uani 0.567(9) 1 d P A 1
H4A H 0.6556 0.2902 0.6768 0.132 Uiso 0.567(9) 1 calc PR A 1
C5 C 0.6189(8) 0.3678(5) 0.6800(9) 0.084(4) Uani 0.567(9) 1 d P A 1
H5A H 0.6658 0.3814 0.7229 0.101 Uiso 0.567(9) 1 calc PR A 1
C6 C 0.5571(7) 0.4012(5) 0.6416(7) 0.061(3) Uani 0.567(9) 1 d P A 1
H6A H 0.5645 0.4384 0.6521 0.073 Uiso 0.567(9) 1 calc PR A 1
C3A C 0.5307(13) 0.2949(8) 0.6346(13) 0.090(7) Uani 0.433(9) 1 d P A 2
H3A1 H 0.5205 0.2577 0.6309 0.108 Uiso 0.433(9) 1 calc PR A 2
C4A C 0.5899(9) 0.3095(7) 0.6953(12) 0.096(7) Uani 0.433(9) 1 d P A 2
H4A1 H 0.6296 0.2848 0.7257 0.115 Uiso 0.433(9) 1 calc PR A 2
C5A C 0.5982(10) 0.3643(7) 0.7197(11) 0.091(6) Uani 0.433(9) 1 d P A 2
H5A1 H 0.6410 0.3753 0.7719 0.109 Uiso 0.433(9) 1 calc PR A 2
C6A C 0.5457(9) 0.4019(8) 0.6694(11) 0.075(6) Uani 0.433(9) 1 d P A 2
H6A1 H 0.5499 0.4383 0.6870 0.090 Uiso 0.433(9) 1 calc PR A 2
C7 C 0.4831(3) 0.3826(2) 0.5873(4) 0.0633(15) Uani 1 1 d . A .
C8 C 0.1478(3) 0.30055(18) 0.3493(3) 0.0445(11) Uani 1 1 d . . .
C9 C 0.1562(3) 0.2461(2) 0.3724(3) 0.0504(12) Uani 1 1 d . . .
H9A H 0.1996 0.2274 0.3722 0.060 Uiso 1 1 calc R . .
C10 C 0.1036(3) 0.2191(2) 0.3953(3) 0.0531(12) Uani 1 1 d . . .
H10A H 0.1111 0.1824 0.4111 0.064 Uiso 1 1 calc R . .
C11 C 0.0392(3) 0.2455(2) 0.3954(3) 0.0562(13) Uani 1 1 d . . .
H11A H 0.0019 0.2267 0.4093 0.067 Uiso 1 1 calc R . .
C12 C 0.0298(2) 0.2993(2) 0.3750(3) 0.0514(12) Uani 1 1 d . . .
H12A H -0.0136 0.3176 0.3755 0.062 Uiso 1 1 calc R . .
C13 C 0.0844(3) 0.3265(2) 0.3537(3) 0.0513(12) Uani 1 1 d . . .
H13A H 0.0783 0.3637 0.3418 0.062 Uiso 1 1 calc R . .
C14 C 0.2432(3) 0.28991(19) 0.2507(3) 0.0459(11) Uani 1 1 d . . .
C15 C 0.1881(3) 0.25469(19) 0.1921(3) 0.0492(12) Uani 1 1 d . . .
H15A H 0.1398 0.2511 0.1960 0.059 Uiso 1 1 calc R . .
C16 C 0.2043(3) 0.2254(2) 0.1291(3) 0.0541(12) Uani 1 1 d . . .
H16A H 0.1670 0.2018 0.0897 0.065 Uiso 1 1 calc R . .
C17 C 0.2740(3) 0.2302(2) 0.1231(3) 0.0582(13) Uani 1 1 d . . .
H17A H 0.2844 0.2102 0.0791 0.070 Uiso 1 1 calc R . .
C18 C 0.3295(3) 0.2645(2) 0.1814(3) 0.0567(12) Uani 1 1 d . . .
H18A H 0.3781 0.2671 0.1782 0.068 Uiso 1 1 calc R . .
C19 C 0.3133(3) 0.29461(19) 0.2438(3) 0.0509(11) Uani 1 1 d . . .
H19A H 0.3505 0.3187 0.2823 0.061 Uiso 1 1 calc R . .
C20 C 0.3145(3) 0.45801(18) 0.2761(3) 0.0453(11) Uani 1 1 d . . .
C21 C 0.2850(3) 0.49632(19) 0.2077(3) 0.0465(11) Uani 1 1 d . . .
H21A H 0.2372 0.5127 0.1965 0.056 Uiso 1 1 calc R . .
C22 C 0.3262(3) 0.5101(2) 0.1566(3) 0.0544(13) Uani 1 1 d . . .
H22A H 0.3068 0.5364 0.1106 0.065 Uiso 1 1 calc R . .
C23 C 0.3955(3) 0.4858(2) 0.1717(3) 0.0585(13) Uani 1 1 d . . .
H23A H 0.4221 0.4942 0.1342 0.070 Uiso 1 1 calc R . .
C24 C 0.4259(3) 0.4497(2) 0.2412(3) 0.0552(13) Uani 1 1 d . . .
H24A H 0.4749 0.4348 0.2538 0.066 Uiso 1 1 calc R . .
C25 C 0.3852(3) 0.43490(19) 0.2931(3) 0.0496(12) Uani 1 1 d . . .
H25A H 0.4057 0.4091 0.3398 0.059 Uiso 1 1 calc R . .
C26 C 0.2132(3) 0.49276(19) 0.3570(3) 0.0492(11) Uani 1 1 d . . .
C27 C 0.1387(3) 0.4901(2) 0.3522(3) 0.0552(12) Uani 1 1 d . . .
H27A H 0.1119 0.4572 0.3378 0.066 Uiso 1 1 calc R . .
C28 C 0.1031(3) 0.5351(2) 0.3684(3) 0.0627(14) Uani 1 1 d . . .
H28A H 0.0519 0.5332 0.3640 0.075 Uiso 1 1 calc R . .
C29 C 0.1425(3) 0.5818(2) 0.3906(3) 0.0615(14) Uani 1 1 d . . .
H29A H 0.1181 0.6126 0.4011 0.074 Uiso 1 1 calc R . .
C30 C 0.2187(3) 0.5855(2) 0.3984(3) 0.0619(14) Uani 1 1 d . . .
H30A H 0.2458 0.6183 0.4152 0.074 Uiso 1 1 calc R . .
C31 C 0.2535(3) 0.5408(2) 0.3814(3) 0.0547(13) Uani 1 1 d . . .
H31A H 0.3048 0.5428 0.3862 0.066 Uiso 1 1 calc R . .
C32 C 0.1372(3) 0.4060(2) 0.1758(3) 0.0527(12) Uani 1 1 d . . .
H32A H 0.1314 0.4456 0.1720 0.063 Uiso 1 1 calc R . .
C33 C 0.0588(3) 0.3829(3) 0.1522(3) 0.0656(15) Uani 1 1 d . . .
H33A H 0.0259 0.3925 0.0897 0.098 Uiso 1 1 calc R . .
H33B H 0.0370 0.3972 0.1937 0.098 Uiso 1 1 calc R . .
H33C H 0.0624 0.3440 0.1579 0.098 Uiso 1 1 calc R . .
C34 C 0.1688(3) 0.3894(2) 0.1068(3) 0.0525(12) Uani 1 1 d . . .
H34A H 0.2197 0.4051 0.1230 0.079 Uiso 1 1 calc R . .
H34B H 0.1347 0.4021 0.0465 0.079 Uiso 1 1 calc R . .
H34C H 0.1725 0.3505 0.1060 0.079 Uiso 1 1 calc R . .
C35 C 0.0991(3) 0.5652(2) 0.7609(3) 0.0491(11) Uani 1 1 d . . .
C36 C 0.1196(3) 0.55246(18) 1.0169(3) 0.0452(11) Uani 1 1 d . . .
C37 C 0.0801(3) 0.5435(2) 1.0741(3) 0.0491(11) Uani 1 1 d . . .
H37A H 0.0483 0.5130 1.0647 0.059 Uiso 1 1 calc R . .
C38 C 0.0872(3) 0.5783(2) 1.1430(3) 0.0566(13) Uani 1 1 d . . .
H38A H 0.0596 0.5720 1.1802 0.068 Uiso 1 1 calc R . .
C39 C 0.1343(3) 0.6223(2) 1.1586(3) 0.0658(15) Uani 1 1 d . . .
H39A H 0.1392 0.6461 1.2068 0.079 Uiso 1 1 calc R . .
C40 C 0.1744(3) 0.6320(2) 1.1043(3) 0.0624(15) Uani 1 1 d . . .
H40A H 0.2077 0.6618 1.1163 0.075 Uiso 1 1 calc R . .
C41 C 0.1660(3) 0.59795(19) 1.0319(3) 0.0492(11) Uani 1 1 d . . .
C42 C 0.3575(3) 0.5844(2) 0.8752(3) 0.0535(12) Uani 1 1 d . . .
C43 C 0.3882(3) 0.5573(2) 0.9556(3) 0.0672(16) Uani 1 1 d . . .
H43A H 0.3558 0.5351 0.9729 0.081 Uiso 1 1 calc R . .
C44 C 0.4646(3) 0.5609(3) 1.0126(4) 0.081(2) Uani 1 1 d . . .
H44A H 0.4841 0.5431 1.0695 0.098 Uiso 1 1 calc R . .
C45 C 0.5116(4) 0.5909(3) 0.9847(4) 0.082(2) Uani 1 1 d . . .
H45A H 0.5644 0.5935 1.0227 0.099 Uiso 1 1 calc R . .
C46 C 0.4840(3) 0.6173(2) 0.9035(4) 0.0672(15) Uani 1 1 d . . .
H46A H 0.5175 0.6375 0.8848 0.081 Uiso 1 1 calc R . .
C47 C 0.4074(3) 0.6143(2) 0.8490(3) 0.0601(14) Uani 1 1 d . . .
H47A H 0.3881 0.6328 0.7928 0.072 Uiso 1 1 calc R . .
C48 C 0.2327(3) 0.6295(2) 0.7259(3) 0.0559(13) Uani 1 1 d . . .
C49 C 0.2475(3) 0.6793(2) 0.7658(4) 0.0659(15) Uani 1 1 d . . .
H49A H 0.2771 0.6824 0.8290 0.079 Uiso 1 1 calc R . .
C50 C 0.2193(4) 0.7250(2) 0.7141(4) 0.0727(17) Uani 1 1 d . . .
H50A H 0.2298 0.7592 0.7418 0.087 Uiso 1 1 calc R . .
C51 C 0.1762(4) 0.7202(2) 0.6228(4) 0.0763(18) Uani 1 1 d . . .
H51A H 0.1574 0.7513 0.5870 0.092 Uiso 1 1 calc R . .
C52 C 0.1603(4) 0.6714(2) 0.5831(4) 0.0727(17) Uani 1 1 d . . .
H52A H 0.1308 0.6684 0.5198 0.087 Uiso 1 1 calc R . .
C53 C 0.1874(3) 0.6256(2) 0.6359(3) 0.0637(15) Uani 1 1 d . . .
H53A H 0.1740 0.5914 0.6087 0.076 Uiso 1 1 calc R . .
C54 C 0.1298(3) 0.4456(2) 0.6931(3) 0.0540(13) Uani 1 1 d . . .
C55 C 0.1076(3) 0.4676(3) 0.6071(3) 0.0690(16) Uani 1 1 d . . .
H55A H 0.1285 0.5007 0.5992 0.083 Uiso 1 1 calc R . .
C56 C 0.0541(3) 0.4408(4) 0.5315(4) 0.103(3) Uani 1 1 d . . .
H56A H 0.0404 0.4549 0.4722 0.123 Uiso 1 1 calc R . .
C57 C 0.0220(4) 0.3940(4) 0.5442(5) 0.115(3) Uani 1 1 d . . .
H57A H -0.0157 0.3766 0.4938 0.138 Uiso 1 1 calc R . .
C58 C 0.0436(4) 0.3727(3) 0.6280(6) 0.104(3) Uani 1 1 d . . .
H58A H 0.0216 0.3400 0.6352 0.125 Uiso 1 1 calc R . .
C59 C 0.0980(3) 0.3979(2) 0.7050(4) 0.0703(17) Uani 1 1 d . . .
H59A H 0.1125 0.3826 0.7637 0.084 Uiso 1 1 calc R . .
C60 C 0.2549(2) 0.42259(18) 0.8585(3) 0.0450(11) Uani 1 1 d . . .
C61 C 0.2784(3) 0.38030(18) 0.8180(3) 0.0487(11) Uani 1 1 d . . .
H61A H 0.2684 0.3816 0.7552 0.058 Uiso 1 1 calc R . .
C62 C 0.3159(3) 0.3368(2) 0.8691(3) 0.0541(12) Uani 1 1 d . . .
H62A H 0.3329 0.3086 0.8421 0.065 Uiso 1 1 calc R . .
C63 C 0.3286(3) 0.3348(2) 0.9615(3) 0.0568(13) Uani 1 1 d . . .
H63A H 0.3531 0.3047 0.9970 0.068 Uiso 1 1 calc R . .
C64 C 0.3058(3) 0.3763(2) 1.0004(3) 0.0549(13) Uani 1 1 d . . .
H64A H 0.3150 0.3747 1.0631 0.066 Uiso 1 1 calc R . .
C65 C 0.2695(3) 0.4209(2) 0.9504(3) 0.0517(12) Uani 1 1 d . . .
H65A H 0.2550 0.4497 0.9786 0.062 Uiso 1 1 calc R . .
C66 C 0.3030(3) 0.4910(2) 0.7004(3) 0.0469(11) Uani 1 1 d . . .
H66A H 0.2781 0.4568 0.6714 0.056 Uiso 1 1 calc R . .
C67 C 0.3838(3) 0.4775(2) 0.7647(3) 0.0516(12) Uani 1 1 d . . .
H67A H 0.3823 0.4540 0.8129 0.077 Uiso 1 1 calc R . .
H67B H 0.4112 0.5103 0.7916 0.077 Uiso 1 1 calc R . .
H67C H 0.4102 0.4593 0.7312 0.077 Uiso 1 1 calc R . .
C68 C 0.3034(3) 0.5275(2) 0.6246(3) 0.0617(14) Uani 1 1 d . . .
H68A H 0.2507 0.5359 0.5840 0.092 Uiso 1 1 calc R . .
H68B H 0.3291 0.5095 0.5902 0.092 Uiso 1 1 calc R . .
H68C H 0.3307 0.5605 0.6508 0.092 Uiso 1 1 calc R . .
P4 P 0.20068(6) 0.47896(5) 0.79033(7) 0.0424(3) Uani 1 1 d . . .
P2 P 0.26027(6) 0.43372(5) 0.33993(7) 0.0432(3) Uani 1 1 d . . .
P1 P 0.22274(6) 0.33420(5) 0.32823(7) 0.0428(3) Uani 1 1 d . . .
P3 P 0.25974(7) 0.57259(5) 0.80302(7) 0.0451(3) Uani 1 1 d . . .
S1 S 0.38930(7) 0.30566(5) 0.48344(8) 0.0552(3) Uani 1 1 d . A .
S2 S 0.40788(7) 0.42503(5) 0.53203(7) 0.0515(3) Uani 1 1 d . . .
S3 S 0.11182(6) 0.50943(5) 0.92902(7) 0.0467(3) Uani 1 1 d . . .
S4 S 0.21286(7) 0.60959(5) 0.96061(7) 0.0499(3) Uani 1 1 d . . .
Cl1 Cl -0.19848(19) 0.23363(12) 0.0931(2) 0.0812(9) Uani 0.50 1 d PDU . .
Cl2 Cl -0.0468(2) 0.25962(17) 0.1088(3) 0.1142(15) Uani 0.50 1 d PDU . .
C69 C -0.1150(4) 0.2731(3) 0.1520(6) 0.083(4) Uani 0.50 1 d PDU . .
H69A H -0.1285 0.3114 0.1444 0.100 Uiso 0.50 1 calc PR . .
H69B H -0.0945 0.2647 0.2176 0.100 Uiso 0.50 1 calc PR . .
Cl3 Cl 0.4717(4) 0.6877(2) 0.6779(4) 0.0769(16) Uani 0.25 1 d PDU . .
Cl4 Cl 0.3884(5) 0.7847(4) 0.5560(7) 0.142(4) Uani 0.25 1 d PDU . .
C70 C 0.4722(8) 0.7542(4) 0.6362(11) 0.119(11) Uani 0.25 1 d PDU . .
H70A H 0.4915 0.7780 0.6899 0.143 Uiso 0.25 1 calc PR . .
H70B H 0.5109 0.7548 0.6093 0.143 Uiso 0.25 1 calc PR . .

loop_
_atom_site_aniso_label
_atom_site_aniso_U_11
_atom_site_aniso_U_22
_atom_site_aniso_U_33
_atom_site_aniso_U_23
_atom_site_aniso_U_13
_atom_site_aniso_U_12
Fe1 0.0419(3) 0.0506(4) 0.0317(3) 0.0015(2) 0.0160(3) 0.0027(3)
Fe2 0.0403(3) 0.0545(4) 0.0294(3) -0.0015(2) 0.0131(3) 0.0023(3)
O1 0.0559(18) 0.066(2) 0.0443(15) -0.0016(14) 0.0258(14) 0.0038(15)
O2 0.0439(17) 0.083(2) 0.0364(14) 0.0037(14) 0.0118(13) 0.0111(16)
N1 0.0470(19) 0.061(2) 0.0317(15) 0.0019(14) 0.0174(14) 0.0046(17)
N2 0.050(2) 0.057(2) 0.0386(17) 0.0044(15) 0.0202(15) 0.0098(17)
C1 0.050(2) 0.048(2) 0.0369(19) -0.0025(17) 0.0156(18) 0.0050(19)
C2 0.058(3) 0.063(3) 0.080(4) -0.005(3) -0.002(3) 0.005(3)
C3 0.052(6) 0.067(6) 0.131(11) -0.043(7) -0.024(7) 0.023(5)
C4 0.053(7) 0.091(9) 0.158(14) -0.033(9) 0.011(8) 0.010(6)
C5 0.075(8) 0.076(7) 0.076(8) 0.003(6) 0.004(6) -0.014(6)
C6 0.060(6) 0.061(6) 0.055(5) -0.006(5) 0.014(5) 0.000(5)
C3A 0.097(13) 0.064(9) 0.085(11) 0.011(8) 0.011(10) 0.029(8)
C4A 0.046(8) 0.084(9) 0.101(12) -0.030(8) -0.032(8) 0.038(7)
C5A 0.061(10) 0.103(12) 0.064(9) 0.004(9) -0.023(8) 0.011(9)
C6A 0.050(8) 0.089(10) 0.070(9) -0.044(8) 0.006(7) 0.003(7)
C7 0.047(3) 0.063(3) 0.061(3) -0.001(2) 0.001(2) 0.000(2)
C8 0.044(2) 0.055(2) 0.0339(18) -0.0018(17) 0.0144(17) 0.0036(19)
C9 0.050(2) 0.064(3) 0.040(2) -0.0015(19) 0.0214(18) 0.006(2)
C10 0.057(3) 0.062(3) 0.045(2) 0.0023(19) 0.024(2) -0.002(2)
C11 0.059(3) 0.073(3) 0.043(2) -0.002(2) 0.027(2) -0.012(2)
C12 0.040(2) 0.077(3) 0.048(2) -0.009(2) 0.0284(17) -0.006(2)
C13 0.057(3) 0.059(3) 0.039(2) -0.0025(19) 0.0197(19) 0.001(2)
C14 0.049(2) 0.058(3) 0.0352(19) 0.0073(17) 0.0216(17) 0.003(2)
C15 0.056(3) 0.059(3) 0.0325(18) -0.0009(17) 0.0177(18) 0.003(2)
C16 0.063(3) 0.061(3) 0.041(2) -0.0065(19) 0.023(2) -0.002(2)
C17 0.076(3) 0.064(3) 0.043(2) -0.003(2) 0.033(2) -0.004(3)
C18 0.066(3) 0.065(3) 0.052(2) -0.002(2) 0.037(2) 0.002(2)
C19 0.060(3) 0.057(3) 0.044(2) 0.0005(18) 0.0295(19) -0.002(2)
C20 0.043(2) 0.056(3) 0.0365(19) -0.0009(17) 0.0162(17) 0.0019(19)
C21 0.048(2) 0.061(3) 0.0332(18) 0.0019(17) 0.0181(17) 0.003(2)
C22 0.063(3) 0.065(3) 0.037(2) 0.0105(19) 0.022(2) -0.003(2)
C23 0.054(3) 0.076(3) 0.051(2) 0.013(2) 0.026(2) 0.002(2)
C24 0.046(2) 0.077(3) 0.048(2) 0.010(2) 0.0239(19) 0.004(2)
C25 0.046(2) 0.060(3) 0.044(2) 0.0039(19) 0.0185(19) 0.003(2)
C26 0.056(3) 0.057(3) 0.040(2) 0.0050(18) 0.0248(19) 0.005(2)
C27 0.062(3) 0.066(3) 0.047(2) 0.006(2) 0.031(2) 0.013(2)
C28 0.077(3) 0.074(3) 0.047(2) 0.007(2) 0.035(2) 0.025(3)
C29 0.084(3) 0.062(3) 0.049(2) 0.005(2) 0.037(2) 0.016(3)
C30 0.085(4) 0.054(3) 0.050(2) 0.003(2) 0.030(2) 0.011(3)
C31 0.066(3) 0.065(3) 0.035(2) 0.0053(19) 0.023(2) 0.007(2)
C32 0.052(3) 0.067(3) 0.039(2) 0.007(2) 0.0176(19) 0.014(2)
C33 0.050(3) 0.100(4) 0.045(2) 0.011(2) 0.016(2) 0.009(3)
C34 0.060(3) 0.066(3) 0.0305(19) 0.0050(18) 0.0167(19) 0.005(2)
C35 0.050(2) 0.063(3) 0.038(2) -0.0037(18) 0.0211(18) 0.000(2)
C36 0.045(2) 0.058(3) 0.0312(18) 0.0075(17) 0.0135(17) 0.0111(19)
C37 0.043(2) 0.068(3) 0.037(2) 0.0129(19) 0.0163(17) 0.007(2)
C38 0.062(3) 0.075(3) 0.039(2) 0.008(2) 0.027(2) 0.015(2)
C39 0.088(4) 0.075(3) 0.041(2) 0.001(2) 0.034(2) 0.017(3)
C40 0.081(3) 0.058(3) 0.049(2) -0.008(2) 0.027(2) 0.005(3)
C41 0.054(3) 0.058(3) 0.0344(19) 0.0037(18) 0.0167(18) 0.008(2)
C42 0.051(3) 0.063(3) 0.047(2) 0.004(2) 0.019(2) -0.002(2)
C43 0.066(3) 0.084(4) 0.044(2) 0.013(2) 0.014(2) -0.022(3)
C44 0.036(3) 0.132(5) 0.062(3) 0.040(3) 0.005(2) -0.015(3)
C45 0.061(3) 0.112(5) 0.066(3) 0.015(3) 0.017(3) -0.023(3)
C46 0.057(3) 0.087(4) 0.058(3) 0.004(3) 0.023(2) -0.014(3)
C47 0.064(3) 0.068(3) 0.047(2) 0.004(2) 0.020(2) -0.009(3)
C48 0.066(3) 0.060(3) 0.047(2) 0.000(2) 0.028(2) -0.001(2)
C49 0.065(3) 0.071(3) 0.062(3) 0.004(3) 0.026(2) 0.001(3)
C50 0.084(4) 0.063(3) 0.071(3) 0.009(3) 0.030(3) 0.003(3)
C51 0.094(4) 0.066(3) 0.069(3) 0.015(3) 0.032(3) 0.008(3)
C52 0.085(4) 0.075(4) 0.055(3) 0.016(3) 0.026(3) 0.017(3)
C53 0.073(3) 0.069(3) 0.051(2) 0.012(2) 0.026(2) 0.009(3)
C54 0.039(2) 0.076(3) 0.042(2) -0.011(2) 0.0117(19) 0.010(2)
C55 0.046(3) 0.114(4) 0.042(2) -0.018(3) 0.012(2) 0.013(3)
C56 0.031(3) 0.221(8) 0.045(3) -0.046(4) 0.003(2) 0.025(4)
C57 0.045(3) 0.185(7) 0.091(4) -0.078(5) 0.002(3) 0.011(4)
C58 0.045(3) 0.084(4) 0.145(6) -0.057(4) -0.004(4) 0.006(3)
C59 0.043(3) 0.072(3) 0.077(3) -0.019(3) 0.004(3) 0.004(2)
C60 0.037(2) 0.057(2) 0.040(2) -0.0023(18) 0.0139(17) -0.0057(19)
C61 0.042(2) 0.056(3) 0.045(2) -0.0073(19) 0.0149(19) -0.002(2)
C62 0.048(2) 0.055(3) 0.057(3) -0.005(2) 0.018(2) 0.007(2)
C63 0.052(3) 0.063(3) 0.056(3) 0.006(2) 0.022(2) 0.003(2)
C64 0.053(3) 0.066(3) 0.045(2) 0.012(2) 0.018(2) 0.004(2)
C65 0.051(3) 0.060(3) 0.045(2) -0.0027(19) 0.0198(19) 0.002(2)
C66 0.041(2) 0.063(3) 0.039(2) -0.0007(18) 0.0172(17) 0.007(2)
C67 0.049(2) 0.066(3) 0.042(2) 0.0022(19) 0.0209(19) 0.004(2)
C68 0.071(3) 0.077(3) 0.045(2) 0.009(2) 0.031(2) 0.013(3)
P4 0.0398(5) 0.0542(6) 0.0315(5) -0.0019(4) 0.0122(4) 0.0023(5)
P2 0.0459(6) 0.0540(6) 0.0316(4) 0.0051(4) 0.0172(4) 0.0057(5)
P1 0.0438(6) 0.0545(6) 0.0315(4) 0.0011(4) 0.0162(4) 0.0039(5)
P3 0.0475(6) 0.0550(6) 0.0339(5) 0.0021(4) 0.0173(4) 0.0023(5)
S1 0.0466(6) 0.0502(6) 0.0600(6) -0.0008(5) 0.0114(5) 0.0029(5)
S2 0.0512(6) 0.0543(6) 0.0421(5) -0.0029(4) 0.0110(5) 0.0016(5)
S3 0.0452(5) 0.0585(6) 0.0380(5) -0.0010(4) 0.0181(4) -0.0008(5)
S4 0.0605(6) 0.0535(6) 0.0384(5) -0.0046(4) 0.0223(5) -0.0049(5)
Cl1 0.0869(19) 0.0771(18) 0.0828(17) -0.0230(14) 0.0368(15) -0.0098(15)
Cl2 0.069(2) 0.108(3) 0.134(3) -0.052(2) 0.008(2) -0.016(2)
C69 0.108(9) 0.034(4) 0.059(6) -0.022(4) -0.019(6) 0.022(5)
Cl3 0.086(4) 0.080(4) 0.075(3) 0.009(3) 0.043(3) -0.006(3)
Cl4 0.087(5) 0.138(7) 0.150(8) 0.004(6) -0.008(5) 0.057(5)
C70 0.15(2) 0.13(2) 0.032(10) 0.000(11) -0.016(12) 0.096(17)

loop_
_atom_type_symbol
_atom_type_description
_atom_type_scat_dispersion_real
_atom_type_scat_dispersion_imag
_atom_type_scat_source
C C 0.0181 0.0091 'International Tables Vol C Tables 4.2.6.8 and 6.1.1.4'
H H 0.0000 0.0000 'International Tables Vol C Tables 4.2.6.8 and 6.1.1.4'
N N 0.0311 0.0180 'International Tables Vol C Tables 4.2.6.8 and 6.1.1.4'
O O 0.0492 0.0322 'International Tables Vol C Tables 4.2.6.8 and 6.1.1.4'
P P 0.2955 0.4335 'International Tables Vol C Tables 4.2.6.8 and 6.1.1.4'
S S 0.3331 0.5567 'International Tables Vol C Tables 4.2.6.8 and 6.1.1.4'
Fe Fe -1.1336 3.1974 'International Tables Vol C Tables 4.2.6.8 and 6.1.1.4'
Cl Cl 0.3639 0.7018 'International Tables Vol C Tables 4.2.6.8 and 6.1.1.4'

loop_
_geom_angle_atom_site_label_1
_geom_angle_atom_site_label_2
_geom_angle_atom_site_label_3
_geom_angle
C1 Fe1 S1 120.48(15)
C1 Fe1 P2 92.23(15)
S1 Fe1 P2 145.99(6)
C1 Fe1 S2 95.64(15)
S1 Fe1 S2 89.91(5)
P2 Fe1 S2 96.26(5)
C1 Fe1 P1 92.63(15)
S1 Fe1 P1 95.71(5)
P2 Fe1 P1 71.98(5)
S2 Fe1 P1 165.90(6)
C35 Fe2 S4 115.07(17)
C35 Fe2 S3 98.06(17)
S4 Fe2 S3 90.25(5)
C35 Fe2 P4 91.19(16)
S4 Fe2 P4 150.12(5)
S3 Fe2 P4 100.35(5)
C35 Fe2 P3 93.36(17)
S4 Fe2 P3 91.84(5)
S3 Fe2 P3 166.24(5)
P4 Fe2 P3 71.65(5)
C32 N1 P2 124.2(3)
C32 N1 P1 133.4(3)
P2 N1 P1 98.43(17)
C66 N2 P4 126.3(3)
C66 N2 P3 132.8(3)
P4 N2 P3 98.2(2)
O1 C1 Fe1 177.2(4)
C7 C2 C3 120.3(7)
C7 C2 C3A 114.0(9)
C7 C2 S1 119.1(4)
C3 C2 S1 118.5(6)
C3A C2 S1 125.3(9)
C2 C3 C4 120.6(11)
C5 C4 C3 117.7(12)
C6 C5 C4 119.8(11)
C5 C6 C7 123.1(10)
C4A C3A C2 127.0(18)
C3A C4A C5A 118.5(15)
C6A C5A C4A 121.6(14)
C5A C6A C7 116.3(14)
C2 C7 C6 117.7(7)
C2 C7 C6A 120.7(9)
C2 C7 S2 119.0(4)
C6 C7 S2 122.6(6)
C6A C7 S2 118.3(8)
C13 C8 C9 116.7(4)
C13 C8 P1 123.7(4)
C9 C8 P1 119.2(4)
C10 C9 C8 122.0(5)
C9 C10 C11 120.0(5)
C12 C11 C10 119.7(5)
C11 C12 C13 119.8(5)
C12 C13 C8 121.7(5)
C19 C14 C15 119.1(4)
C19 C14 P1 118.3(3)
C15 C14 P1 122.3(4)
C16 C15 C14 120.0(5)
C17 C16 C15 120.5(5)
C16 C17 C18 120.3(5)
C19 C18 C17 119.7(5)
C18 C19 C14 120.5(4)
C25 C20 C21 119.8(4)
C25 C20 P2 118.1(3)
C21 C20 P2 122.0(4)
C22 C21 C20 119.4(4)
C21 C22 C23 120.7(4)
C24 C23 C22 119.9(5)
C23 C24 C25 120.3(5)
C20 C25 C24 119.7(4)
C27 C26 C31 119.4(5)
C27 C26 P2 120.5(4)
C31 C26 P2 119.9(4)
C26 C27 C28 120.7(5)
C29 C28 C27 119.3(5)
C28 C29 C30 121.5(5)
C31 C30 C29 119.0(5)
C30 C31 C26 120.1(5)
C33 C32 N1 111.5(4)
C33 C32 C34 110.7(4)
N1 C32 C34 113.2(4)
O2 C35 Fe2 176.8(4)
C41 C36 C37 118.6(4)
C41 C36 S3 119.4(4)
C37 C36 S3 122.1(4)
C38 C37 C36 120.8(5)
C37 C38 C39 120.4(5)
C38 C39 C40 120.2(5)
C39 C40 C41 120.3(5)
C40 C41 C36 119.7(5)
C40 C41 S4 121.7(4)
C36 C41 S4 118.5(3)
C43 C42 C47 117.4(5)
C43 C42 P3 118.5(4)
C47 C42 P3 123.5(4)
C42 C43 C44 122.5(5)
C45 C44 C43 118.1(5)
C46 C45 C44 121.5(6)
C45 C46 C47 119.4(6)
C46 C47 C42 121.0(5)
C53 C48 C49 119.0(5)
C53 C48 P3 123.5(4)
C49 C48 P3 116.3(4)
C48 C49 C50 120.6(5)
C51 C50 C49 119.4(6)
C52 C51 C50 120.5(6)
C51 C52 C53 119.8(5)
C48 C53 C52 120.6(5)
C59 C54 C55 120.1(5)
C59 C54 P4 119.7(4)
C55 C54 P4 120.1(4)
C54 C55 C56 119.9(7)
C57 C56 C55 119.5(7)
C58 C57 C56 120.4(6)
C57 C58 C59 121.7(7)
C54 C59 C58 118.3(6)
C65 C60 C61 120.0(4)
C65 C60 P4 119.1(4)
C61 C60 P4 120.9(3)
C62 C61 C60 120.4(4)
C61 C62 C63 119.2(5)
C64 C63 C62 120.0(5)
C63 C64 C65 121.5(5)
C60 C65 C64 119.0(5)
N2 C66 C67 113.3(3)
N2 C66 C68 111.3(4)
C67 C66 C68 110.8(4)
N2 P4 C54 104.9(2)
N2 P4 C60 110.3(2)
C54 P4 C60 102.1(2)
N2 P4 Fe2 94.67(14)
C54 P4 Fe2 123.62(17)
C60 P4 Fe2 119.76(15)
C54 P4 P3 129.91(18)
C60 P4 P3 121.97(14)
Fe2 P4 P3 54.23(4)
N1 P2 C26 106.2(2)
N1 P2 C20 108.72(19)
C26 P2 C20 103.6(2)
N1 P2 Fe1 95.20(13)
C26 P2 Fe1 124.14(15)
C20 P2 Fe1 117.43(15)
C26 P2 P1 131.59(17)
C20 P2 P1 118.97(16)
Fe1 P2 P1 54.78(4)
N1 P1 C8 110.4(2)
N1 P1 C14 107.27(19)
C8 P1 C14 103.9(2)
N1 P1 Fe1 93.43(13)
C8 P1 Fe1 118.19(14)
C14 P1 Fe1 122.48(15)
C8 P1 P2 131.03(16)
C14 P1 P2 120.80(16)
Fe1 P1 P2 53.25(4)
N2 P3 C42 107.7(2)
N2 P3 C48 112.2(2)
C42 P3 C48 104.6(2)
N2 P3 Fe2 94.50(15)
C42 P3 Fe2 121.71(17)
C48 P3 Fe2 115.64(19)
C42 P3 P4 120.87(17)
C48 P3 P4 131.44(17)
Fe2 P3 P4 54.12(4)
C2 S1 Fe1 105.9(2)
C7 S2 Fe1 105.64(18)
C36 S3 Fe2 105.03(17)
C41 S4 Fe2 106.35(17)
Cl2 C69 Cl1 109.3(4)
Cl4 C70 Cl3 122.1(9)

loop_
_geom_bond_atom_site_label_1
_geom_bond_atom_site_label_2
_geom_bond_distance
Fe1 C1 1.706(5)
Fe1 S1 2.1595(14)
Fe1 P2 2.1765(12)
Fe1 S2 2.1980(13)
Fe1 P1 2.2191(12)
Fe2 C35 1.710(4)
Fe2 S4 2.1605(13)
Fe2 S3 2.1892(14)
Fe2 P4 2.2001(13)
Fe2 P3 2.2031(15)
O1 C1 1.182(6)
O2 C35 1.176(5)
N1 C32 1.506(5)
N1 P2 1.701(4)
N1 P1 1.710(4)
N2 C66 1.502(6)
N2 P4 1.704(4)
N2 P3 1.706(4)
C2 C7 1.395(8)
C2 C3 1.421(14)
C2 C3A 1.449(18)
C2 S1 1.742(6)
C3 C4 1.430(18)
C4 C5 1.419(19)
C5 C6 1.376(17)
C6 C7 1.411(12)
C3A C4A 1.22(2)
C4A C5A 1.42(2)
C5A C6A 1.38(2)
C6A C7 1.467(15)
C7 S2 1.723(5)
C8 C13 1.398(7)
C8 C9 1.409(7)
C8 P1 1.800(5)
C9 C10 1.374(7)
C10 C11 1.396(7)
C11 C12 1.381(7)
C12 C13 1.394(7)
C14 C19 1.388(7)
C14 C15 1.410(6)
C14 P1 1.820(5)
C15 C16 1.378(7)
C16 C17 1.373(8)
C17 C18 1.397(7)
C18 C19 1.383(7)
C20 C25 1.391(7)
C20 C21 1.399(6)
C20 P2 1.820(5)
C21 C22 1.384(7)
C22 C23 1.385(7)
C23 C24 1.374(7)
C24 C25 1.393(7)
C26 C27 1.392(7)
C26 C31 1.400(7)
C26 P2 1.806(5)
C27 C28 1.393(7)
C28 C29 1.361(8)
C29 C30 1.409(8)
C30 C31 1.384(7)
C32 C33 1.503(7)
C32 C34 1.513(7)
C36 C41 1.405(7)
C36 C37 1.415(7)
C36 S3 1.735(5)
C37 C38 1.372(7)
C38 C39 1.383(8)
C39 C40 1.388(8)
C40 C41 1.398(7)
C41 S4 1.730(5)
C42 C43 1.369(7)
C42 C47 1.399(8)
C42 P3 1.786(5)
C43 C44 1.383(7)
C44 C45 1.371(9)
C45 C46 1.368(8)
C46 C47 1.376(7)
C48 C53 1.363(7)
C48 C49 1.380(7)
C48 P3 1.826(5)
C49 C50 1.392(8)
C50 C51 1.374(8)
C51 C52 1.357(8)
C52 C53 1.400(7)
C54 C59 1.387(8)
C54 C55 1.389(7)
C54 P4 1.815(5)
C55 C56 1.409(8)
C56 C57 1.375(13)
C57 C58 1.351(12)
C58 C59 1.411(8)
C60 C65 1.389(6)
C60 C61 1.405(7)
C60 P4 1.836(5)
C61 C62 1.382(6)
C62 C63 1.405(7)
C63 C64 1.370(7)
C64 C65 1.390(7)
C66 C67 1.515(6)
C66 C68 1.525(7)
P4 P3 2.5771(17)
P2 P1 2.5831(17)
Cl1 C69 1.793(7)
Cl2 C69 1.730(8)
Cl3 C70 1.800(9)
Cl4 C70 1.780(9)
